data_2300714
loop_
_publ_author_name
'Ruth, Paul Niklas'
'Graw, Nico'
'Ernemann, Tobias'
'Herbst-Irmer, Regine'
'Stalke, Dietmar'

_publ_section_title
;
 Indium <i>K</i>&#x3b1; radiation from a MetalJet X-ray source: comparison
 of the Eiger2 CdTe and Photon III detectors.
;
_journal_issue 'Pt 5'
_journal_name_full 'Journal of applied crystallography'
_journal_page_first 1322
_journal_page_last 1329
_journal_paper_doi 10.1107/S1600576723007215
_journal_volume 56
_journal_year 2023
_chemical_formula_moiety 'Pt9 Sc2 Si3'
_chemical_formula_sum 'Pt9 Sc2 Si3'
_chemical_formula_weight 1930.00
_space_group_crystal_system monoclinic
_space_group_IT_number 15
_space_group_name_Hall '-C 2yc'
_space_group_name_H-M_alt 'C 1 2/c 1'
_audit_creation_method SHELXL-2019/1
_cell_angle_alpha 90
_cell_angle_beta 116.40(2)
_cell_angle_gamma 90
_cell_formula_units_Z 4
_cell_length_a 12.976(2)
_cell_length_b 7.521(2)
_cell_length_c 9.702(3)
_cell_measurement_reflns_used 9931
_cell_measurement_temperature 100(2)
_cell_measurement_theta_max 42.471
_cell_measurement_theta_min 2.334
_cell_volume 848.1(4)
_computing_cell_refinement 'Bruker SAINT V8.40B'
_computing_data_collection 'Bruker APEX2 v2012.2'
_computing_data_reduction 'Bruker SAINT V8.40B'
_computing_molecular_graphics 'VESTA 3.5.7'
_computing_publication_material 'VESTA 3.5.7'
_computing_structure_refinement 'SHELXL-2019/1 (Sheldrick, 2019)'
_computing_structure_solution 'SHELXT(Sheldrick,Acta Cryst.(2015)A71,3-8)'
_diffrn_ambient_temperature 100(2)
_diffrn_detector_type 'Dectris Eiger 2 CdTe 1M'
_diffrn_measured_fraction_theta_full 0.999
_diffrn_measured_fraction_theta_max 0.997
_diffrn_measurement_device_type 'Bruker D8 Venture'
_diffrn_measurement_method '\f and \w scans'
_diffrn_radiation_type InK\a
_diffrn_radiation_wavelength 0.5134
_diffrn_reflns_av_R_equivalents 0.0633
_diffrn_reflns_av_unetI/netI 0.0326
_diffrn_reflns_Laue_measured_fraction_full 0.999
_diffrn_reflns_Laue_measured_fraction_max 0.997
_diffrn_reflns_limit_h_max 34
_diffrn_reflns_limit_h_min -23
_diffrn_reflns_limit_k_max 19
_diffrn_reflns_limit_k_min -19
_diffrn_reflns_limit_l_max 25
_diffrn_reflns_limit_l_min -25
_diffrn_reflns_number 64923
_diffrn_reflns_point_group_measured_fraction_full 0.999
_diffrn_reflns_point_group_measured_fraction_max 0.997
_diffrn_reflns_theta_full 17.941
_diffrn_reflns_theta_max 42.536
_diffrn_reflns_theta_min 2.330
_diffrn_source 'Excillum In Metaljet D2 70 kV'
_exptl_absorpt_coefficient_mu 64.177
_exptl_absorpt_correction_T_max 0.2145
_exptl_absorpt_correction_T_min 0.0951
_exptl_absorpt_correction_type multi-scan
_exptl_absorpt_process_details SADABS-2016/2
_exptl_crystal_colour violet
_exptl_crystal_density_diffrn 15.115
_exptl_crystal_description block
_exptl_crystal_F_000 3144
_exptl_crystal_size_max 0.059
_exptl_crystal_size_mid 0.049
_exptl_crystal_size_min 0.041
_refine_diff_density_max 7.759
_refine_diff_density_min -5.386
_refine_diff_density_rms 1.050
_refine_ls_extinction_coef 0.00155(3)
_refine_ls_extinction_expression Fc^*^=kFc[1+0.001xFc^2^\l^3^/sin(2\q)]^-1/4^
_refine_ls_extinction_method 'SHELXL-2019/1 (Sheldrick 2019)'
_refine_ls_goodness_of_fit_ref 1.086
_refine_ls_hydrogen_treatment undef
_refine_ls_matrix_type full
_refine_ls_number_parameters 67
_refine_ls_number_reflns 8103
_refine_ls_number_restraints 0
_refine_ls_restrained_S_all 1.086
_refine_ls_R_factor_all 0.0304
_refine_ls_R_factor_gt 0.0261
_refine_ls_shift/su_max 0.004
_refine_ls_shift/su_mean 0.000
_refine_ls_structure_factor_coef Fsqd
_refine_ls_weighting_details 'w=1/[\s^2^(Fo^2^)+(0.0142P)^2^+15.7688P] where P=(Fo^2^+2Fc^2^)/3'
_refine_ls_weighting_scheme calc
_refine_ls_wR_factor_gt 0.0565
_refine_ls_wR_factor_ref 0.0576
_reflns_Friedel_coverage 0.000
_reflns_number_gt 7250
_reflns_number_total 8103
_reflns_threshold_expression 'I > 2\s(I)'
_cod_data_source_file nb5354sup1.cif
_cod_data_source_block ScPtSi_eiger
_cod_depositor_comments 'Adding full bibliography for 2300712--2300725.cif.'
_cod_original_sg_symbol_H-M 'C 2/c'
_cod_database_code 2300714
_cod_database_fobs_code 2300714
_shelx_shelxl_version_number 2019/1
_shelx_space_group_comment
;
The symmetry employed for this shelxl refinement is uniquely defined
by the following loop, which should always be used as a source of
symmetry information in preference to the above space-group names.
They are only intended as comments.
;
_shelx_estimated_absorpt_t_min 0.116
_shelx_estimated_absorpt_t_max 0.178

loop_
_space_group_symop_operation_xyz
'x, y, z'
'-x, y, -z+1/2'
'x+1/2, y+1/2, z'
'-x+1/2, y+1/2, -z+1/2'
'-x, -y, -z'
'x, -y, z-1/2'
'-x+1/2, -y+1/2, -z'
'x+1/2, -y+1/2, z-1/2'

loop_
_atom_site_label
_atom_site_type_symbol
_atom_site_fract_x
_atom_site_fract_y
_atom_site_fract_z
_atom_site_U_iso_or_equiv
_atom_site_adp_type
_atom_site_occupancy
_atom_site_site_symmetry_order
_atom_site_calc_flag
_atom_site_refinement_flags_posn
_atom_site_refinement_flags_adp
_atom_site_refinement_flags_occupancy
_atom_site_disorder_assembly
_atom_site_disorder_group
Pt1 Pt 0.61102(2) 0.80381(2) 0.74508(2) 0.00375(1) Uani 1 1 d . . . . .
Pt2 Pt 0.500000 0.85964(2) 0.250000 0.00399(2) Uani 1 2 d S T P . .
Pt3 Pt 0.55900(2) 0.42149(2) 0.42544(2) 0.00344(1) Uani 1 1 d . . . . .
Pt4 Pt 0.77310(2) 0.58604(2) 0.57739(2) 0.00356(1) Uani 1 1 d . . . . .
Pt5 Pt 0.88510(2) 0.58947(2) 0.92516(2) 0.00503(1) Uani 1 1 d . . . . .
Sc1 Sc 0.66803(4) 0.41458(7) 0.75114(6) 0.00452(6) Uani 1 1 d . . . . .
Si2 Si 0.58850(8) 0.73112(13) 0.49730(11) 0.00453(10) Uani 1 1 d . . . . .
Si1 Si 0.750000 0.750000 1.000000 0.00513(15) Uani 1 2 d S . P . .

loop_
_atom_site_aniso_label
_atom_site_aniso_U_11
_atom_site_aniso_U_22
_atom_site_aniso_U_33
_atom_site_aniso_U_23
_atom_site_aniso_U_13
_atom_site_aniso_U_12
Pt1 0.00390(3) 0.00340(3) 0.00373(3) -0.00013(2) 0.00151(2) -0.00048(2)
Pt2 0.00333(3) 0.00420(4) 0.00409(4) 0.000 0.00132(3) 0.000
Pt3 0.00340(2) 0.00340(3) 0.00339(3) -0.00036(2) 0.00139(2) -0.00018(2)
Pt4 0.00328(2) 0.00328(3) 0.00363(3) 0.00023(2) 0.00108(2) -0.00001(2)
Pt5 0.00604(3) 0.00438(3) 0.00557(3) -0.00099(2) 0.00340(2) -0.00072(2)
Sc1 0.00453(13) 0.00467(14) 0.00398(14) 0.00030(10) 0.00155(11) -0.00005(10)
Si2 0.0048(2) 0.0042(2) 0.0046(3) 0.0001(2) 0.0020(2) 0.0001(2)
Si1 0.0045(3) 0.0048(4) 0.0051(4) 0.0005(3) 0.0012(3) 0.0000(3)

loop_
_atom_type_symbol
_atom_type_description
_atom_type_scat_dispersion_real
_atom_type_scat_dispersion_imag
_atom_type_scat_source
Si Si 0.0444 0.0362 'International Tables Vol C Tables 4.2.6.8 and 6.1.1.4'
Sc Sc 0.1609 0.1987 'International Tables Vol C Tables 4.2.6.8 and 6.1.1.4'
Pt Pt -0.4643 4.9594 'International Tables Vol C Tables 4.2.6.8 and 6.1.1.4'

loop_
_geom_angle_atom_site_label_1
_geom_angle_atom_site_label_2
_geom_angle_atom_site_label_3
_geom_angle
_geom_angle_site_symmetry_1
_geom_angle_site_symmetry_3
_geom_angle_publ_flag
Si2 Pt1 Si1 136.12(3) . . ?
Si2 Pt1 Pt3 61.96(3) . 5_666 ?
Si1 Pt1 Pt3 124.923(17) . 5_666 ?
Si2 Pt1 Pt5 65.87(3) . 4_656 ?
Si1 Pt1 Pt5 124.009(12) . 4_656 ?
Pt3 Pt1 Pt5 110.81(2) 5_666 4_656 ?
Si2 Pt1 Pt4 127.55(3) . 4_656 ?
Si1 Pt1 Pt4 61.407(17) . 4_656 ?
Pt3 Pt1 Pt4 161.933(6) 5_666 4_656 ?
Pt5 Pt1 Pt4 67.37(2) 4_656 4_656 ?
Si2 Pt1 Pt3 123.87(3) . 6_566 ?
Si1 Pt1 Pt3 60.841(15) . 6_566 ?
Pt3 Pt1 Pt3 68.52(2) 5_666 6_566 ?
Pt5 Pt1 Pt3 162.851(6) 4_656 6_566 ?
Pt4 Pt1 Pt3 107.62(2) 4_656 6_566 ?
Si2 Pt1 Pt2 112.31(3) . 5_676 ?
Si1 Pt1 Pt2 106.495(11) . 5_676 ?
Pt3 Pt1 Pt2 106.273(18) 5_666 5_676 ?
Pt5 Pt1 Pt2 57.932(16) 4_656 5_676 ?
Pt4 Pt1 Pt2 56.825(18) 4_656 5_676 ?
Pt3 Pt1 Pt2 105.254(16) 6_566 5_676 ?
Si2 Pt1 Pt1 110.89(3) . 2_656 ?
Si1 Pt1 Pt1 105.70(2) . 2_656 ?
Pt3 Pt1 Pt1 57.955(14) 5_666 2_656 ?
Pt5 Pt1 Pt1 107.687(12) 4_656 2_656 ?
Pt4 Pt1 Pt1 104.714(14) 4_656 2_656 ?
Pt3 Pt1 Pt1 56.678(13) 6_566 2_656 ?
Pt2 Pt1 Pt1 59.982(8) 5_676 2_656 ?
Si2 Pt1 Sc1 76.03(3) . 4_656 ?
Si1 Pt1 Sc1 75.61(2) . 4_656 ?
Pt3 Pt1 Sc1 135.057(17) 5_666 4_656 ?
Pt5 Pt1 Sc1 60.548(17) 4_656 4_656 ?
Pt4 Pt1 Sc1 61.023(16) 4_656 4_656 ?
Pt3 Pt1 Sc1 132.784(17) 6_566 4_656 ?
Pt2 Pt1 Sc1 103.705(17) 5_676 4_656 ?
Pt1 Pt1 Sc1 163.549(12) 2_656 4_656 ?
Si2 Pt2 Si2 131.60(5) . 2_655 ?
Si2 Pt2 Pt4 61.73(3) . 7_666 ?
Si2 Pt2 Pt4 126.73(3) 2_655 7_666 ?
Si2 Pt2 Pt4 126.73(3) . 8_465 ?
Si2 Pt2 Pt4 61.73(3) 2_655 8_465 ?
Pt4 Pt2 Pt4 162.550(10) 7_666 8_465 ?
Si2 Pt2 Pt5 122.35(3) . 7_666 ?
Si2 Pt2 Pt5 65.13(3) 2_655 7_666 ?
Pt4 Pt2 Pt5 67.59(2) 7_666 7_666 ?
Pt4 Pt2 Pt5 109.81(2) 8_465 7_666 ?
Si2 Pt2 Pt5 65.13(3) . 8_465 ?
Si2 Pt2 Pt5 122.35(3) 2_655 8_465 ?
Pt4 Pt2 Pt5 109.81(2) 7_666 8_465 ?
Pt4 Pt2 Pt5 67.59(2) 8_465 8_465 ?
Pt5 Pt2 Pt5 163.942(9) 7_666 8_465 ?
Si2 Pt2 Pt1 110.55(3) . 6_575 ?
Si2 Pt2 Pt1 111.03(3) 2_655 6_575 ?
Pt4 Pt2 Pt1 57.889(7) 7_666 6_575 ?
Pt4 Pt2 Pt1 105.597(11) 8_465 6_575 ?
Pt5 Pt2 Pt1 57.385(7) 7_666 6_575 ?
Pt5 Pt2 Pt1 107.284(11) 8_465 6_575 ?
Si2 Pt2 Pt1 111.03(3) . 5_676 ?
Si2 Pt2 Pt1 110.55(3) 2_655 5_676 ?
Pt4 Pt2 Pt1 105.597(11) 7_666 5_676 ?
Pt4 Pt2 Pt1 57.889(7) 8_465 5_676 ?
Pt5 Pt2 Pt1 107.284(11) 7_666 5_676 ?
Pt5 Pt2 Pt1 57.385(7) 8_465 5_676 ?
Pt1 Pt2 Pt1 60.037(16) 6_575 5_676 ?
Si2 Pt2 Sc1 75.29(3) . 5_666 ?
Si2 Pt2 Sc1 71.93(3) 2_655 5_666 ?
Pt4 Pt2 Sc1 134.332(13) 7_666 5_666 ?
Pt4 Pt2 Sc1 60.653(16) 8_465 5_666 ?
Pt5 Pt2 Sc1 133.564(14) 7_666 5_666 ?
Pt5 Pt2 Sc1 60.200(15) 8_465 5_666 ?
Pt1 Pt2 Sc1 163.448(11) 6_575 5_666 ?
Pt1 Pt2 Sc1 103.465(19) 5_676 5_666 ?
Si2 Pt2 Sc1 71.93(3) . 6_565 ?
Si2 Pt2 Sc1 75.29(3) 2_655 6_565 ?
Pt4 Pt2 Sc1 60.653(16) 7_666 6_565 ?
Pt4 Pt2 Sc1 134.332(14) 8_465 6_565 ?
Pt5 Pt2 Sc1 60.200(15) 7_666 6_565 ?
Pt5 Pt2 Sc1 133.564(13) 8_465 6_565 ?
Pt1 Pt2 Sc1 103.465(19) 6_575 6_565 ?
Pt1 Pt2 Sc1 163.448(11) 5_676 6_565 ?
Sc1 Pt2 Sc1 93.06(3) 5_666 6_565 ?
Si2 Pt3 Si1 112.96(2) . 4_646 ?
Si2 Pt3 Si2 112.57(3) . 5_666 ?
Si1 Pt3 Si2 115.63(3) 4_646 5_666 ?
Si2 Pt3 Pt1 140.14(2) . 5_666 ?
Si1 Pt3 Pt1 106.20(2) 4_646 5_666 ?
Si2 Pt3 Pt1 52.70(3) 5_666 5_666 ?
Si2 Pt3 Pt1 137.09(2) . 6_565 ?
Si1 Pt3 Pt1 52.553(18) 4_646 6_565 ?
Si2 Pt3 Pt1 109.46(3) 5_666 6_565 ?
Pt1 Pt3 Pt1 65.367(15) 5_666 6_565 ?
Si2 Pt3 Pt3 59.68(2) . 5_666 ?
Si1 Pt3 Pt3 137.836(16) 4_646 5_666 ?
Si2 Pt3 Pt3 52.88(3) 5_666 5_666 ?
Pt1 Pt3 Pt3 95.529(16) 5_666 5_666 ?
Pt1 Pt3 Pt3 160.734(7) 6_565 5_666 ?
Si2 Pt3 Pt5 137.39(3) . 4_646 ?
Si1 Pt3 Pt5 54.567(9) 4_646 4_646 ?
Si2 Pt3 Pt5 61.07(2) 5_666 4_646 ?
Pt1 Pt3 Pt5 73.20(2) 5_666 4_646 ?
Pt1 Pt3 Pt5 72.47(2) 6_565 4_646 ?
Pt3 Pt3 Pt5 100.566(17) 5_666 4_646 ?
Si2 Pt3 Sc1 72.78(3) . 6_565 ?
Si1 Pt3 Sc1 73.884(18) 4_646 6_565 ?
Si2 Pt3 Sc1 163.45(2) 5_666 6_565 ?
Pt1 Pt3 Sc1 112.73(2) 5_666 6_565 ?
Pt1 Pt3 Sc1 64.44(2) 6_565 6_565 ?
Pt3 Pt3 Sc1 129.823(19) 5_666 6_565 ?
Pt5 Pt3 Sc1 126.369(14) 4_646 6_565 ?
Si2 Pt3 Sc1 75.68(3) . 5_666 ?
Si1 Pt3 Sc1 162.951(13) 4_646 5_666 ?
Si2 Pt3 Sc1 71.29(3) 5_666 5_666 ?
Pt1 Pt3 Sc1 64.55(2) 5_666 5_666 ?
Pt1 Pt3 Sc1 110.88(2) 6_565 5_666 ?
Pt3 Pt3 Sc1 59.11(2) 5_666 5_666 ?
Pt5 Pt3 Sc1 129.335(13) 4_646 5_666 ?
Sc1 Pt3 Sc1 95.94(2) 6_565 5_666 ?
Si2 Pt3 Pt3 105.01(2) . 2_655 ?
Si1 Pt3 Pt3 104.741(19) 4_646 2_655 ?
Si2 Pt3 Pt3 104.61(3) 5_666 2_655 ?
Pt1 Pt3 Pt3 56.342(15) 5_666 2_655 ?
Pt1 Pt3 Pt3 55.140(15) 6_565 2_655 ?
Pt3 Pt3 Pt3 117.353(19) 5_666 2_655 ?
Pt5 Pt3 Pt3 117.471(11) 4_646 2_655 ?
Sc1 Pt3 Pt3 59.00(2) 6_565 2_655 ?
Sc1 Pt3 Pt3 58.26(2) 5_666 2_655 ?
Si2 Pt4 Si2 112.21(3) . 7_666 ?
Si2 Pt4 Si1 111.85(3) . 4_646 ?
Si2 Pt4 Si1 115.79(2) 7_666 4_646 ?
Si2 Pt4 Pt2 141.45(3) . 7_666 ?
Si2 Pt4 Pt2 52.79(2) 7_666 7_666 ?
Si1 Pt4 Pt2 106.208(6) 4_646 7_666 ?
Si2 Pt4 Pt1 137.89(2) . 4_646 ?
Si2 Pt4 Pt1 109.37(2) 7_666 4_646 ?
Si1 Pt4 Pt1 52.377(19) 4_646 4_646 ?
Pt2 Pt4 Pt1 65.286(16) 7_666 4_646 ?
Si2 Pt4 Pt4 59.21(2) . 7_666 ?
Si2 Pt4 Pt4 53.01(2) 7_666 7_666 ?
Si1 Pt4 Pt4 136.445(18) 4_646 7_666 ?
Pt2 Pt4 Pt4 96.524(15) 7_666 7_666 ?
Pt1 Pt4 Pt4 161.407(7) 4_646 7_666 ?
Si2 Pt4 Pt5 135.16(3) . 6_565 ?
Si2 Pt4 Pt5 61.45(3) 7_666 6_565 ?
Si1 Pt4 Pt5 54.341(6) 4_646 6_565 ?
Pt2 Pt4 Pt5 73.806(17) 7_666 6_565 ?
Pt1 Pt4 Pt5 72.444(19) 4_646 6_565 ?
Pt4 Pt4 Pt5 99.685(18) 7_666 6_565 ?
Si2 Pt4 Sc1 74.15(3) . 6_565 ?
Si2 Pt4 Sc1 74.89(3) 7_666 6_565 ?
Si1 Pt4 Sc1 74.997(13) 4_646 6_565 ?
Pt2 Pt4 Sc1 122.99(2) 7_666 6_565 ?
Pt1 Pt4 Sc1 124.087(18) 4_646 6_565 ?
Pt4 Pt4 Sc1 61.477(16) 7_666 6_565 ?
Pt5 Pt4 Sc1 61.21(2) 6_565 6_565 ?
Si2 Pt4 Sc1 76.70(3) . 4_656 ?
Si2 Pt4 Sc1 70.74(3) 7_666 4_656 ?
Si1 Pt4 Sc1 163.761(12) 4_646 4_656 ?
Pt2 Pt4 Sc1 64.893(14) 7_666 4_656 ?
Pt1 Pt4 Sc1 111.85(3) 4_646 4_656 ?
Pt4 Pt4 Sc1 59.70(2) 7_666 4_656 ?
Pt5 Pt4 Sc1 129.578(14) 6_565 4_656 ?
Sc1 Pt4 Sc1 121.173(16) 6_565 4_656 ?
Si1 Pt5 Pt1 139.911(11) . 4_646 ?
Si1 Pt5 Pt2 139.587(12) . 7_666 ?
Pt1 Pt5 Pt2 64.684(14) 4_646 7_666 ?
Si1 Pt5 Si2 114.00(2) . 8_566 ?
Pt1 Pt5 Si2 105.41(2) 4_646 8_566 ?
Pt2 Pt5 Si2 50.73(2) 7_666 8_566 ?
Si1 Pt5 Si2 114.19(2) . 4_646 ?
Pt1 Pt5 Si2 50.64(3) 4_646 4_646 ?
Pt2 Pt5 Si2 105.538(19) 7_666 4_646 ?
Si2 Pt5 Si2 114.60(2) 8_566 4_646 ?
Si1 Pt5 Pt3 58.200(12) . 4_656 ?
Pt1 Pt5 Pt3 160.332(7) 4_646 4_656 ?
Pt2 Pt5 Pt3 96.242(14) 7_666 4_656 ?
Si2 Pt5 Pt3 55.81(2) 8_566 4_656 ?
Si2 Pt5 Pt3 138.46(3) 4_646 4_656 ?
Si1 Pt5 Pt4 58.664(15) . 6_566 ?
Pt1 Pt5 Pt4 95.806(19) 4_646 6_566 ?
Pt2 Pt5 Pt4 160.012(8) 7_666 6_566 ?
Si2 Pt5 Pt4 138.85(2) 8_566 6_566 ?
Si2 Pt5 Pt4 55.527(19) 4_646 6_566 ?
Pt3 Pt5 Pt4 102.732(17) 4_656 6_566 ?
Si1 Pt5 Sc1 75.416(18) . 4_656 ?
Pt1 Pt5 Sc1 111.89(2) 4_646 4_656 ?
Pt2 Pt5 Sc1 64.322(14) 7_666 4_656 ?
Si2 Pt5 Sc1 71.70(3) 8_566 4_656 ?
Si2 Pt5 Sc1 161.90(2) 4_646 4_656 ?
Pt3 Pt5 Sc1 59.52(2) 4_656 4_656 ?
Pt4 Pt5 Sc1 131.626(13) 6_566 4_656 ?
Si1 Pt5 Pt5 139.088(15) . 5_767 ?
Pt1 Pt5 Pt5 69.917(19) 4_646 5_767 ?
Pt2 Pt5 Pt5 70.393(17) 7_666 5_767 ?
Si2 Pt5 Pt5 57.55(3) 8_566 5_767 ?
Si2 Pt5 Pt5 57.06(2) 4_646 5_767 ?
Pt3 Pt5 Pt5 100.133(18) 4_656 5_767 ?
Pt4 Pt5 Pt5 99.771(16) 6_566 5_767 ?
Sc1 Pt5 Pt5 126.322(14) 4_656 5_767 ?
Pt4 Sc1 Pt4 58.827(15) 6_566 4_646 ?
Pt4 Sc1 Pt5 121.99(2) 6_566 4_646 ?
Pt4 Sc1 Pt5 63.16(3) 4_646 4_646 ?
Pt4 Sc1 Pt3 57.99(2) 6_566 6_566 ?
Pt4 Sc1 Pt3 95.74(2) 4_646 6_566 ?
Pt5 Sc1 Pt3 130.69(2) 4_646 6_566 ?
Pt4 Sc1 Pt3 120.73(3) 6_566 5_666 ?
Pt4 Sc1 Pt3 129.402(19) 4_646 5_666 ?
Pt5 Sc1 Pt3 95.54(2) 4_646 5_666 ?
Pt3 Sc1 Pt3 62.74(2) 6_566 5_666 ?
Pt4 Sc1 Pt1 90.19(3) 6_566 4_646 ?
Pt4 Sc1 Pt1 75.289(17) 4_646 4_646 ?
Pt5 Sc1 Pt1 75.204(18) 4_646 4_646 ?
Pt3 Sc1 Pt1 145.66(2) 6_566 4_646 ?
Pt3 Sc1 Pt1 146.76(2) 5_666 4_646 ?
Pt4 Sc1 Pt2 89.48(2) 6_566 5_666 ?
Pt4 Sc1 Pt2 54.454(18) 4_646 5_666 ?
Pt5 Sc1 Pt2 55.478(17) 4_646 5_666 ?
Pt3 Sc1 Pt2 75.727(19) 6_566 5_666 ?
Pt3 Sc1 Pt2 75.38(2) 5_666 5_666 ?
Pt1 Sc1 Pt2 120.24(2) 4_646 5_666 ?
Pt4 Sc1 Si2 47.02(2) 6_566 6_566 ?
Pt4 Sc1 Si2 50.55(2) 4_646 6_566 ?
Pt5 Sc1 Si2 94.65(3) 4_646 6_566 ?
Pt3 Sc1 Si2 46.28(2) 6_566 6_566 ?
Pt3 Sc1 Si2 90.37(3) 5_666 6_566 ?
Pt1 Sc1 Si2 121.78(3) 4_646 6_566 ?
Pt2 Sc1 Si2 44.68(2) 5_666 6_566 ?
Pt4 Sc1 Si2 132.92(3) 6_566 . ?
Pt4 Sc1 Si2 168.17(3) 4_646 . ?
Pt5 Sc1 Si2 105.08(3) 4_646 . ?
Pt3 Sc1 Si2 93.29(3) 6_566 . ?
Pt3 Sc1 Si2 49.63(2) 5_666 . ?
Pt1 Sc1 Si2 101.22(3) 4_646 . ?
Pt2 Sc1 Si2 121.09(3) 5_666 . ?
Si2 Sc1 Si2 136.13(3) 6_566 . ?
Pt1 Si2 Pt2 136.66(5) . . ?
Pt1 Si2 Pt3 116.82(4) . . ?
Pt2 Si2 Pt3 99.13(4) . . ?
Pt1 Si2 Pt4 96.95(4) . . ?
Pt2 Si2 Pt4 118.39(4) . . ?
Pt3 Si2 Pt4 70.45(3) . . ?
Pt1 Si2 Pt4 111.92(4) . 7_666 ?
Pt2 Si2 Pt4 65.48(3) . 7_666 ?
Pt3 Si2 Pt4 117.99(4) . 7_666 ?
Pt4 Si2 Pt4 67.79(3) . 7_666 ?
Pt1 Si2 Pt3 65.34(3) . 5_666 ?
Pt2 Si2 Pt3 112.63(4) . 5_666 ?
Pt3 Si2 Pt3 67.43(3) . 5_666 ?
Pt4 Si2 Pt3 117.13(4) . 5_666 ?
Pt4 Si2 Pt3 174.23(4) 7_666 5_666 ?
Pt1 Si2 Pt5 79.40(3) . 8_465 ?
Pt2 Si2 Pt5 64.14(3) . 8_465 ?
Pt3 Si2 Pt5 112.79(4) . 8_465 ?
Pt4 Si2 Pt5 175.91(4) . 8_465 ?
Pt4 Si2 Pt5 111.74(4) 7_666 8_465 ?
Pt3 Si2 Pt5 63.12(2) 5_666 8_465 ?
Pt1 Si2 Pt5 63.49(2) . 4_656 ?
Pt2 Si2 Pt5 79.83(3) . 4_656 ?
Pt3 Si2 Pt5 178.16(4) . 4_656 ?
Pt4 Si2 Pt5 111.38(4) . 4_656 ?
Pt4 Si2 Pt5 63.02(2) 7_666 4_656 ?
Pt3 Si2 Pt5 111.50(3) 5_666 4_656 ?
Pt5 Si2 Pt5 65.40(2) 8_465 4_656 ?
Pt1 Si2 Sc1 155.59(4) . 6_565 ?
Pt2 Si2 Sc1 63.38(3) . 6_565 ?
Pt3 Si2 Sc1 60.94(2) . 6_565 ?
Pt4 Si2 Sc1 58.84(3) . 6_565 ?
Pt4 Si2 Sc1 58.71(3) 7_666 6_565 ?
Pt3 Si2 Sc1 125.93(4) 5_666 6_565 ?
Pt5 Si2 Sc1 124.69(4) 8_465 6_565 ?
Pt5 Si2 Sc1 119.63(3) 4_656 6_565 ?
Pt1 Si2 Sc1 62.76(3) . . ?
Pt2 Si2 Sc1 156.83(4) . . ?
Pt3 Si2 Sc1 57.81(3) . . ?
Pt4 Si2 Sc1 59.42(3) . . ?
Pt4 Si2 Sc1 124.87(4) 7_666 . ?
Pt3 Si2 Sc1 59.08(2) 5_666 . ?
Pt5 Si2 Sc1 119.74(3) 8_465 . ?
Pt5 Si2 Sc1 123.14(4) 4_656 . ?
Sc1 Si2 Sc1 102.51(3) 6_565 . ?
Pt1 Si1 Pt1 180.0 7_667 . ?
Pt1 Si1 Pt5 94.97(2) 7_667 7_667 ?
Pt1 Si1 Pt5 85.03(2) . 7_667 ?
Pt1 Si1 Pt5 85.03(2) 7_667 . ?
Pt1 Si1 Pt5 94.97(2) . . ?
Pt5 Si1 Pt5 180.0 7_667 . ?
Pt1 Si1 Pt3 66.606(18) 7_667 4_656 ?
Pt1 Si1 Pt3 113.394(18) . 4_656 ?
Pt5 Si1 Pt3 112.767(15) 7_667 4_656 ?
Pt5 Si1 Pt3 67.232(15) . 4_656 ?
Pt1 Si1 Pt3 113.394(18) 7_667 6_566 ?
Pt1 Si1 Pt3 66.606(18) . 6_566 ?
Pt5 Si1 Pt3 67.233(15) 7_667 6_566 ?
Pt5 Si1 Pt3 112.768(15) . 6_566 ?
Pt3 Si1 Pt3 180.0 4_656 6_566 ?
Pt1 Si1 Pt4 113.784(4) 7_667 4_656 ?
Pt1 Si1 Pt4 66.216(4) . 4_656 ?
Pt5 Si1 Pt4 66.994(12) 7_667 4_656 ?
Pt5 Si1 Pt4 113.006(12) . 4_656 ?
Pt3 Si1 Pt4 64.732(13) 4_656 4_656 ?
Pt3 Si1 Pt4 115.268(13) 6_566 4_656 ?
Pt1 Si1 Pt4 66.216(5) 7_667 6_566 ?
Pt1 Si1 Pt4 113.784(4) . 6_566 ?
Pt5 Si1 Pt4 113.006(12) 7_667 6_566 ?
Pt5 Si1 Pt4 66.994(12) . 6_566 ?
Pt3 Si1 Pt4 115.268(13) 4_656 6_566 ?
Pt3 Si1 Pt4 64.732(13) 6_566 6_566 ?
Pt4 Si1 Pt4 180.0 4_656 6_566 ?

loop_
_geom_bond_atom_site_label_1
_geom_bond_atom_site_label_2
_geom_bond_distance
_geom_bond_site_symmetry_2
_geom_bond_publ_flag
Pt1 Si2 2.3534(12) . ?
Pt1 Si1 2.3594(8) . ?
Pt1 Pt3 2.6888(6) 5_666 ?
Pt1 Pt5 2.7240(6) 4_656 ?
Pt1 Pt4 2.7258(6) 4_656 ?
Pt1 Pt3 2.7275(5) 6_566 ?
Pt1 Pt2 2.9233(6) 5_676 ?
Pt1 Pt1 2.9250(5) 2_656 ?
Pt1 Sc1 2.9701(7) 4_656 ?
Pt2 Si2 2.3578(12) . ?
Pt2 Si2 2.3579(12) 2_655 ?
Pt2 Pt4 2.6936(7) 7_666 ?
Pt2 Pt4 2.6936(7) 8_465 ?
Pt2 Pt5 2.7405(6) 7_666 ?
Pt2 Pt5 2.7405(6) 8_465 ?
Pt2 Sc1 2.9977(7) 5_666 ?
Pt2 Sc1 2.9977(7) 6_565 ?
Pt3 Si2 2.4121(12) . ?
Pt3 Si1 2.5952(4) 4_646 ?
Pt3 Si2 2.6112(10) 5_666 ?
Pt3 Pt3 2.7933(5) 5_666 ?
Pt3 Pt5 2.8156(6) 4_646 ?
Pt3 Sc1 2.9170(7) 6_565 ?
Pt3 Sc1 2.9403(8) 5_666 ?
Pt3 Pt3 3.0492(11) 2_655 ?
Pt4 Si2 2.4243(10) . ?
Pt4 Si2 2.6074(10) 7_666 ?
Pt4 Si1 2.6155(7) 4_646 ?
Pt4 Pt4 2.8100(6) 7_666 ?
Pt4 Pt5 2.8186(5) 6_565 ?
Pt4 Sc1 2.8355(11) 6_565 ?
Pt4 Sc1 2.8856(8) 4_656 ?
Pt5 Si1 2.4881(4) . ?
Pt5 Si2 2.7629(10) 8_566 ?
Pt5 Si2 2.7781(12) 4_646 ?
Pt5 Sc1 2.8863(8) 4_656 ?
Pt5 Pt5 2.9934(6) 5_767 ?
Sc1 Si2 3.1877(13) 6_566 ?
Sc1 Si2 3.2462(13) . ?
